data_2200765
loop_
_publ_author_name
'Sophie Beaudoin'
'Davit Zargarian'
'Francine B\'elanger-Gari\'epy'
'Fr\'ed\'eric-Georges Fontaine'

_publ_section_title
;
 [1,2-Bis(diphenylphosphino)ethane]dibromonickel(II) tetrahydrofuran
 solvate
;
_journal_issue 10
_journal_name_full 'Acta Crystallographica Section E'
_journal_page_first m433
_journal_page_last m434
_journal_paper_doi 10.1107/S1600536801014581
_journal_volume 57
_journal_year 2001
_chemical_formula_iupac '[Ni Br2 (C26 H24 P2)], C4 H8 O'
_chemical_formula_moiety 'C26 H24 Br2 Ni P2, C4 H8 O'
_chemical_formula_sum 'C30 H32 Br2 Ni O P2'
_chemical_formula_weight 689.026
_chemical_name_systematic
;
[1,2-Bis(diphenylphosphino)ethane]dibromonickel(II) tetrahydrofuran solvate
;
_space_group_IT_number 14
_symmetry_cell_setting monoclinic
_symmetry_space_group_name_Hall '-P 2ybc'
_symmetry_space_group_name_H-M 'P 1 21/c 1'
_audit_creation_method 'SHELXL96 (Sheldrick, 1996)'
_cell_angle_alpha 90.00
_cell_angle_beta 107.38(3)
_cell_angle_gamma 90.00
_cell_formula_units_Z 4
_cell_length_a 11.709(5)
_cell_length_b 14.551(4)
_cell_length_c 17.558(6)
_cell_measurement_reflns_used 25
_cell_measurement_temperature 220(2)
_cell_measurement_theta_max 21.00
_cell_measurement_theta_min 20.00
_cell_volume 2854.9(18)
_computing_cell_refinement 'CAD-4 Software'
_computing_data_collection 'CAD-4 Software (Enraf-Nonius, 1989)'
_computing_data_reduction 'NRC-2 and NRC-2A (Ahmed et al, 1973)'
_computing_molecular_graphics 'SHELXTL (Bruker, 1997)'
_computing_publication_material SHELXL96
_computing_structure_refinement 'SHELXL96 (Sheldrick, 1996)'
_computing_structure_solution 'SHELXS97 (Sheldrick, 1997)'
_diffrn_ambient_temperature 220(2)
_diffrn_measured_fraction_theta_full .999
_diffrn_measured_fraction_theta_max .999
_diffrn_measurement_device_type 'Nonius CAD-4'
_diffrn_measurement_method \w/2\q
_diffrn_radiation_monochromator graphite
_diffrn_radiation_source 'normal-focus xray tube'
_diffrn_radiation_type CuK\a1
_diffrn_radiation_wavelength 1.54056
_diffrn_reflns_av_R_equivalents .038
_diffrn_reflns_av_sigmaI/netI .0294
_diffrn_reflns_limit_h_max 14
_diffrn_reflns_limit_h_min -14
_diffrn_reflns_limit_k_max 17
_diffrn_reflns_limit_k_min -17
_diffrn_reflns_limit_l_max 21
_diffrn_reflns_limit_l_min -21
_diffrn_reflns_number 6651
_diffrn_reflns_theta_full 70.01
_diffrn_reflns_theta_max 70.01
_diffrn_reflns_theta_min 3.95
_diffrn_standards_decay_% 0
_diffrn_standards_interval_time 60
_diffrn_standards_number 5
_exptl_absorpt_coefficient_mu 5.484
_exptl_absorpt_correction_T_max .5734
_exptl_absorpt_correction_T_min .2335
_exptl_absorpt_correction_type integration
_exptl_absorpt_process_details '(ABSORP in NRCVAX; Gabe et al, 1989)'
_exptl_crystal_colour 'dark red'
_exptl_crystal_density_diffrn 1.6031
_exptl_crystal_density_meas ?
_exptl_crystal_density_method none
_exptl_crystal_description block
_exptl_crystal_F_000 1392.0
_exptl_crystal_size_max .57
_exptl_crystal_size_mid .15
_exptl_crystal_size_min .12
_refine_diff_density_max 1.802
_refine_diff_density_min -1.124
_refine_ls_extinction_coef .00115(13)
_refine_ls_extinction_method 'SHELXL96 (Sheldrick, 1996)'
_refine_ls_goodness_of_fit_all 1.016
_refine_ls_goodness_of_fit_ref 1.079
_refine_ls_hydrogen_treatment constr
_refine_ls_matrix_type full
_refine_ls_number_parameters 326
_refine_ls_number_reflns 5425
_refine_ls_number_restraints 0
_refine_ls_restrained_S_all 1.016
_refine_ls_restrained_S_obs 1.079
_refine_ls_R_factor_all .0578
_refine_ls_R_factor_gt .0516
_refine_ls_shift/su_max .001
_refine_ls_shift/su_mean .000
_refine_ls_structure_factor_coef Fsqd
_refine_ls_weighting_details 'w = 1/[\s^2^(Fo^2^)+(0.1052P)^2^] where P = (Fo^2^+2Fc^2^)/3'
_refine_ls_weighting_scheme calc
_refine_ls_wR_factor_all .1419
_refine_ls_wR_factor_ref .1380
_reflns_number_gt 4582
_reflns_number_total 5425
_reflns_threshold_expression I>2\s(I)
_cod_data_source_file wn6045.cif
_cod_data_source_block I
_cod_depositor_comments
;
The following automatic conversions were performed:
'_symmetry_cell_setting' value 'Monoclinic' changed to 'monoclinic'
according to '/home/saulius/struct/CIF-dictionaries/cif_core.dic'
dictionary named 'cif_core.dic' version 2.4.1 from 2010-06-29.

Automatic conversion script
Id: cif_fix_enum 1527 2010-12-29 10:47:43Z saulius 

The following automatic conversions were performed:

'_symmetry_cell_setting' value 'Monoclinic' changed to 'monoclinic'
according to /home/saulius/struct/CIF-dictionaries/cif_core.dic
dictionary named 'cif_core.dic' version 2.4.1 from 2010-06-29.

Automatic conversion script
Id: cif_fix_values 1715 2011-07-08 13:25:40Z adriana 

The following automatic conversions were performed:

'_exptl_crystal_density_meas' value 'not measured' was changed to '?'
- the value is perceived as not measured.

Automatic conversion script
Id: cif_fix_values 3008 2015-01-20 13:52:24Z robertas 
;
_cod_original_cell_volume 2854.9(17)
_cod_original_sg_symbol_H-M 'P 21/c'
_cod_database_code 2200765
_cod_database_fobs_code 2200765

loop_
_symmetry_equiv_pos_as_xyz
'x, y, z'
'-x, y+1/2, -z+1/2'
'-x, -y, -z'
'x, -y-1/2, z-1/2'

loop_
_atom_site_label
_atom_site_fract_x
_atom_site_fract_y
_atom_site_fract_z
_atom_site_U_iso_or_equiv
_atom_site_adp_type
_atom_site_calc_flag
_atom_site_refinement_flags
_atom_site_occupancy
_atom_site_disorder_group
_atom_site_type_symbol
Ni .25326(5) .29831(4) .16750(4) .03025(18) Uani d . 1 . Ni
Br1 .44167(4) .32094(3) .15262(3) .04225(16) Uani d . 1 . Br
Br2 .16321(4) .26625(3) .03209(2) .04360(16) Uani d . 1 . Br
P1 .32582(8) .32090(6) .29445(6) .0307(2) Uani d . 1 . P
P2 .08503(8) .26886(7) .18911(6) .0340(2) Uani d . 1 . P
C1 .2016(3) .3302(3) .3369(2) .0373(8) Uani d . 1 . C
H1A .2298 .3197 .3947 .045 Uiso calc R 1 . H
H1B .1657 .3915 .3271 .045 Uiso calc R 1 . H
C2 .1104(3) .2573(3) .2965(2) .0393(8) Uani d . 1 . C
H2A .0355 .2666 .3095 .047 Uiso calc R 1 . H
H2B .1410 .1958 .3144 .047 Uiso calc R 1 . H
C111 .4244(3) .4160(3) .3364(2) .0354(8) Uani d . 1 . C
C112 .3821(4) .4955(3) .3634(3) .0509(11) Uani d . 1 . C
H112 .3005 .5006 .3594 .061 Uiso calc R 1 . H
C113 .4590(5) .5667(3) .3957(3) .0625(13) Uani d . 1 . C
H113 .4296 .6195 .4145 .075 Uiso calc R 1 . H
C114 .5788(5) .5613(3) .4008(3) .0585(13) Uani d . 1 . C
H114 .6307 .6104 .4221 .070 Uiso calc R 1 . H
C115 .6217(4) .4832(3) .3743(3) .0540(12) Uani d . 1 . C
H115 .7035 .4790 .3784 .065 Uiso calc R 1 . H
C116 .5462(4) .4109(3) .3418(2) .0439(9) Uani d . 1 . C
H116 .5765 .3584 .3233 .053 Uiso calc R 1 . H
C121 .4058(3) .2200(2) .3425(2) .0320(7) Uani d . 1 . C
C122 .4538(4) .2166(3) .4255(3) .0442(9) Uani d . 1 . C
H122 .4448 .2669 .4567 .053 Uiso calc R 1 . H
C123 .5146(4) .1390(3) .4617(3) .0463(10) Uani d . 1 . C
H123 .5467 .1369 .5175 .056 Uiso calc R 1 . H
C124 .5283(4) .0644(3) .4159(3) .0442(9) Uani d . 1 . C
H124 .5708 .0123 .4408 .053 Uiso calc R 1 . H
C125 .4802(4) .0666(3) .3349(3) .0415(9) Uani d . 1 . C
H125 .4881 .0155 .3041 .050 Uiso calc R 1 . H
C126 .4192(3) .1446(2) .2980(2) .0349(8) Uani d . 1 . C
H126 .3869 .1460 .2421 .042 Uiso calc R 1 . H
C211 -.0267(3) .3587(3) .1582(2) .0387(8) Uani d . 1 . C
C212 -.1296(4) .3561(4) .1827(3) .0554(12) Uani d . 1 . C
H212 -.1403 .3085 .2160 .066 Uiso calc R 1 . H
C213 -.2164(4) .4242(4) .1577(3) .0638(14) Uani d . 1 . C
H213 -.2860 .4216 .1739 .077 Uiso calc R 1 . H
C214 -.2018(4) .4944(3) .1102(3) .0563(12) Uani d . 1 . C
H214 -.2607 .5401 .0937 .068 Uiso calc R 1 . H
C215 -.1005(4) .4976(3) .0867(3) .0540(11) Uani d . 1 . C
H215 -.0902 .5462 .0541 .065 Uiso calc R 1 . H
C216 -.0123(4) .4301(3) .1101(3) .0458(10) Uani d . 1 . C
H216 .0566 .4333 .0932 .055 Uiso calc R 1 . H
C221 .0158(4) .1612(3) .1472(3) .0431(9) Uani d . 1 . C
C222 .0801(5) .0807(3) .1687(3) .0570(12) Uani d . 1 . C
H222 .1547 .0819 .2083 .068 Uiso calc R 1 . H
C223 .0357(6) -.0018(3) .1324(4) .0686(16) Uani d . 1 . C
H223 .0801 -.0561 .1475 .082 Uiso calc R 1 . H
C224 -.0725(6) -.0042(4) .0747(4) .0749(19) Uani d . 1 . C
H224 -.1013 -.0596 .0484 .090 Uiso calc R 1 . H
C225 -.1390(6) .0752(5) .0554(3) .0735(18) Uani d . 1 . C
H225 -.2152 .0725 .0177 .088 Uiso calc R 1 . H
C226 -.0963(5) .1589(4) .0901(3) .0563(12) Uani d . 1 . C
H226 -.1419 .2128 .0756 .068 Uiso calc R 1 . H
O11 .7740(4) .2668(3) .3144(3) .0755(11) Uani d . 1 . O
C12 .7226(5) .1867(5) .2718(4) .0756(17) Uani d . 1 . C
H12A .7279 .1887 .2171 .091 Uiso calc R 1 . H
H12B .6383 .1811 .2696 .091 Uiso calc R 1 . H
C13 .7935(6) .1077(5) .3167(4) .086(2) Uani d . 1 . C
H13A .8629 .0945 .2982 .104 Uiso calc R 1 . H
H13B .7441 .0523 .3111 .104 Uiso calc R 1 . H
C14 .8318(6) .1418(5) .4018(4) .091(2) Uani d . 1 . C
H14B .7858 .1114 .4330 .110 Uiso calc R 1 . H
H14A .9171 .1301 .4272 .110 Uiso calc R 1 . H
C15 .8069(7) .2426(5) .3960(4) .0823(19) Uani d . 1 . C
H15B .7418 .2572 .4185 .099 Uiso calc R 1 . H
H15A .8783 .2768 .4258 .099 Uiso calc R 1 . H

loop_
_atom_site_aniso_label
_atom_site_aniso_U_11
_atom_site_aniso_U_22
_atom_site_aniso_U_33
_atom_site_aniso_U_12
_atom_site_aniso_U_13
_atom_site_aniso_U_23
Ni .0251(3) .0260(3) .0406(4) -.0004(2) .0114(3) .0010(2)
Br1 .0351(2) .0410(3) .0558(3) -.00752(16) .02150(19) -.00123(17)
Br2 .0391(3) .0500(3) .0402(3) .00253(17) .00951(18) -.00166(17)
P1 .0271(4) .0251(4) .0400(5) .0000(3) .0104(4) -.0008(3)
P2 .0263(4) .0319(5) .0444(5) -.0032(3) .0115(4) .0006(4)
C1 .0346(19) .0351(19) .045(2) .0023(15) .0159(16) -.0022(16)
C2 .0330(19) .040(2) .048(2) -.0032(16) .0164(17) .0032(17)
C111 .0350(18) .0301(18) .0383(19) .0001(15) .0066(15) .0028(14)
C112 .046(2) .032(2) .071(3) .0010(18) .012(2) -.0061(19)
C113 .072(3) .033(2) .075(3) -.007(2) .010(3) -.012(2)
C114 .064(3) .044(2) .055(3) -.022(2) -.002(2) .004(2)
C115 .043(2) .059(3) .051(2) -.017(2) -.0003(19) .011(2)
C116 .035(2) .043(2) .051(2) -.0040(16) .0078(17) .0047(18)
C121 .0301(17) .0286(17) .0388(19) -.0024(13) .0124(14) .0009(14)
C122 .048(2) .037(2) .048(2) .0065(18) .0145(19) -.0012(17)
C123 .054(2) .039(2) .045(2) .0072(19) .0128(19) .0061(17)
C124 .043(2) .033(2) .057(2) .0056(17) .0163(19) .0111(17)
C125 .041(2) .0261(18) .061(3) .0031(15) .0203(18) .0023(17)
C126 .0324(17) .0281(17) .044(2) -.0010(14) .0114(15) .0008(15)
C211 .0267(17) .038(2) .050(2) -.0014(15) .0105(15) -.0011(17)
C212 .036(2) .057(3) .079(3) .003(2) .025(2) .009(2)
C213 .030(2) .078(4) .085(4) .010(2) .020(2) .001(3)
C214 .037(2) .052(3) .073(3) .011(2) .004(2) -.009(2)
C215 .050(2) .040(2) .071(3) .008(2) .016(2) .003(2)
C216 .037(2) .040(2) .063(3) .0011(17) .0182(19) .0005(19)
C221 .040(2) .041(2) .052(2) -.0136(17) .0185(18) -.0038(17)
C222 .053(3) .036(2) .085(4) -.008(2) .027(2) -.001(2)
C223 .091(4) .035(2) .097(4) -.017(3) .055(4) -.009(2)
C224 .108(5) .061(3) .071(3) -.051(4) .051(3) -.020(3)
C225 .079(4) .084(4) .055(3) -.049(3) .017(3) -.014(3)
C226 .054(3) .058(3) .054(3) -.017(2) .012(2) .000(2)
O11 .091(3) .067(3) .070(3) -.014(2) .027(2) .0020(19)
C12 .052(3) .087(4) .081(4) -.018(3) .011(3) .013(3)
C13 .067(4) .067(4) .111(5) .004(3) .006(4) -.002(4)
C14 .067(4) .108(6) .087(5) .006(4) .004(3) .020(4)
C15 .079(4) .102(5) .066(4) .015(4) .023(3) .004(3)

loop_
_atom_type_symbol
_atom_type_description
_atom_type_scat_dispersion_real
_atom_type_scat_dispersion_imag
_atom_type_scat_source
Ni Ni -3.0029 .5091 'International Tables Vol C Tables 4.2.6.8 and 6.1.1.4'
Br Br -.6763 1.2805 'International Tables Vol C Tables 4.2.6.8 and 6.1.1.4'
P P .2955 .4335 'International Tables Vol C Tables 4.2.6.8 and 6.1.1.4'
O O .0492 .0322 'International Tables Vol C Tables 4.2.6.8 and 6.1.1.4'
C C .0181 .0091 'International Tables Vol C Tables 4.2.6.8 and 6.1.1.4'
H H .0000 .0000 'International Tables Vol C Tables 4.2.6.8 and 6.1.1.4'

loop_
_geom_angle_atom_site_label_1
_geom_angle_atom_site_label_2
_geom_angle_atom_site_label_3
_geom_angle
_geom_angle_publ_flag
P2 Ni P1 86.97(5) y
P2 Ni Br1 175.13(4) y
P1 Ni Br1 90.02(5) y
P2 Ni Br2 88.92(5) y
P1 Ni Br2 175.46(4) y
Br1 Ni Br2 93.95(4) y
C121 P1 C111 104.58(17) ?
C121 P1 C1 103.52(18) ?
C111 P1 C1 105.42(18) ?
C121 P1 Ni 110.30(13) ?
C111 P1 Ni 122.85(13) ?
C1 P1 Ni 108.47(14) ?
C211 P2 C221 107.8(2) ?
C211 P2 C2 104.83(19) ?
C221 P2 C2 104.73(19) ?
C211 P2 Ni 114.77(14) ?
C221 P2 Ni 114.88(14) ?
C2 P2 Ni 108.92(13) ?
C2 C1 P1 106.9(3) ?
C2 C1 H1A 110.3 ?
P1 C1 H1A 110.3 ?
C2 C1 H1B 110.3 ?
P1 C1 H1B 110.3 ?
H1A C1 H1B 108.6 ?
C1 C2 P2 107.0(3) ?
C1 C2 H2A 110.3 ?
P2 C2 H2A 110.3 ?
C1 C2 H2B 110.3 ?
P2 C2 H2B 110.3 ?
H2A C2 H2B 108.6 ?
C112 C111 C116 118.5(4) ?
C112 C111 P1 121.5(3) ?
C116 C111 P1 119.9(3) ?
C113 C112 C111 120.6(4) ?
C113 C112 H112 119.7 ?
C111 C112 H112 119.7 ?
C112 C113 C114 120.6(5) ?
C112 C113 H113 119.7 ?
C114 C113 H113 119.7 ?
C115 C114 C113 119.4(4) ?
C115 C114 H114 120.3 ?
C113 C114 H114 120.3 ?
C114 C115 C116 120.9(4) ?
C114 C115 H115 119.5 ?
C116 C115 H115 119.5 ?
C115 C116 C111 120.0(4) ?
C115 C116 H116 120.0 ?
C111 C116 H116 120.0 ?
C126 C121 C122 118.8(4) ?
C126 C121 P1 120.7(3) ?
C122 C121 P1 120.4(3) ?
C123 C122 C121 120.0(4) ?
C123 C122 H122 120.0 ?
C121 C122 H122 120.0 ?
C122 C123 C124 120.3(4) ?
C122 C123 H123 119.9 ?
C124 C123 H123 119.9 ?
C125 C124 C123 120.1(4) ?
C125 C124 H124 119.9 ?
C123 C124 H124 119.9 ?
C124 C125 C126 119.9(4) ?
C124 C125 H125 120.0 ?
C126 C125 H125 120.0 ?
C121 C126 C125 120.8(4) ?
C121 C126 H126 119.6 ?
C125 C126 H126 119.6 ?
C216 C211 C212 118.9(4) ?
C216 C211 P2 121.1(3) ?
C212 C211 P2 120.0(3) ?
C213 C212 C211 120.0(5) ?
C213 C212 H212 120.0 ?
C211 C212 H212 120.0 ?
C214 C213 C212 120.8(4) ?
C214 C213 H213 119.6 ?
C212 C213 H213 119.6 ?
C213 C214 C215 119.3(4) ?
C213 C214 H214 120.3 ?
C215 C214 H214 120.3 ?
C214 C215 C216 121.3(5) ?
C214 C215 H215 119.4 ?
C216 C215 H215 119.4 ?
C211 C216 C215 119.7(4) ?
C211 C216 H216 120.2 ?
C215 C216 H216 120.2 ?
C222 C221 C226 119.7(4) ?
C222 C221 P2 118.6(3) ?
C226 C221 P2 121.5(4) ?
C221 C222 C223 120.6(5) ?
C221 C222 H222 119.7 ?
C223 C222 H222 119.7 ?
C224 C223 C222 120.1(6) ?
C224 C223 H223 119.9 ?
C222 C223 H223 119.9 ?
C223 C224 C225 119.5(5) ?
C223 C224 H224 120.3 ?
C225 C224 H224 120.3 ?
C224 C225 C226 121.7(5) ?
C224 C225 H225 119.2 ?
C226 C225 H225 119.2 ?
C225 C226 C221 118.4(5) ?
C225 C226 H226 120.8 ?
C221 C226 H226 120.8 ?
C15 O11 C12 105.9(5) ?
O11 C12 C13 105.8(5) ?
O11 C12 H12A 110.6 ?
C13 C12 H12A 110.6 ?
O11 C12 H12B 110.6 ?
C13 C12 H12B 110.6 ?
H12A C12 H12B 108.7 ?
C12 C13 C14 102.9(6) ?
C12 C13 H13A 111.2 ?
C14 C13 H13A 111.2 ?
C12 C13 H13B 111.2 ?
C14 C13 H13B 111.2 ?
H13A C13 H13B 109.1 ?
C15 C14 C13 105.1(6) ?
C15 C14 H14B 110.7 ?
C13 C14 H14B 110.7 ?
C15 C14 H14A 110.7 ?
C13 C14 H14A 110.7 ?
H14B C14 H14A 108.8 ?
O11 C15 C14 107.6(6) ?
O11 C15 H15B 110.2 ?
C14 C15 H15B 110.2 ?
O11 C15 H15A 110.2 ?
C14 C15 H15A 110.2 ?
H15B C15 H15A 108.5 ?

loop_
_geom_bond_atom_site_label_1
_geom_bond_atom_site_label_2
_geom_bond_site_symmetry_2
_geom_bond_distance
_geom_bond_publ_flag
Ni P2 . 2.1573(14) y
Ni P1 . 2.1603(14) y
Ni Br1 . 2.3212(12) y
Ni Br2 . 2.3419(12) y
P1 C121 . 1.808(4) ?
P1 C111 . 1.811(4) ?
P1 C1 . 1.827(4) ?
P2 C211 . 1.814(4) ?
P2 C221 . 1.816(4) ?
P2 C2 . 1.826(4) ?
C1 C2 . 1.522(5) ?
C1 H1A . .9800 ?
C1 H1B . .9800 ?
C2 H2A . .9800 ?
C2 H2B . .9800 ?
C111 C112 . 1.397(6) ?
C111 C116 . 1.403(5) ?
C112 C113 . 1.379(6) ?
C112 H112 . .9400 ?
C113 C114 . 1.382(8) ?
C113 H113 . .9400 ?
C114 C115 . 1.379(7) ?
C114 H114 . .9400 ?
C115 C116 . 1.382(6) ?
C115 H115 . .9400 ?
C116 H116 . .9400 ?
C121 C126 . 1.383(5) ?
C121 C122 . 1.397(6) ?
C122 C123 . 1.383(6) ?
C122 H122 . .9400 ?
C123 C124 . 1.389(6) ?
C123 H123 . .9400 ?
C124 C125 . 1.364(6) ?
C124 H124 . .9400 ?
C125 C126 . 1.394(5) ?
C125 H125 . .9400 ?
C126 H126 . .9400 ?
C211 C216 . 1.381(6) ?
C211 C212 . 1.396(6) ?
C212 C213 . 1.392(7) ?
C212 H212 . .9400 ?
C213 C214 . 1.362(8) ?
C213 H213 . .9400 ?
C214 C215 . 1.368(7) ?
C214 H214 . .9400 ?
C215 C216 . 1.394(6) ?
C215 H215 . .9400 ?
C216 H216 . .9400 ?
C221 C222 . 1.383(7) ?
C221 C226 . 1.394(7) ?
C222 C223 . 1.385(7) ?
C222 H222 . .9400 ?
C223 C224 . 1.366(9) ?
C223 H223 . .9400 ?
C224 C225 . 1.378(9) ?
C224 H224 . .9400 ?
C225 C226 . 1.387(7) ?
C225 H225 . .9400 ?
C226 H226 . .9400 ?
O11 C15 . 1.413(7) ?
O11 C12 . 1.419(7) ?
C12 C13 . 1.496(9) ?
C12 H12A . .9800 ?
C12 H12B . .9800 ?
C13 C14 . 1.511(10) ?
C13 H13A . .9800 ?
C13 H13B . .9800 ?
C14 C15 . 1.493(10) ?
C14 H14B . .9800 ?
C14 H14A . .9800 ?
C15 H15B . .9800 ?
C15 H15A . .9800 ?

loop_
_geom_torsion_atom_site_label_1
_geom_torsion_atom_site_label_2
_geom_torsion_atom_site_label_3
_geom_torsion_atom_site_label_4
_geom_torsion
P2 Ni P1 C121 99.08(13)
Br1 Ni P1 C121 -77.09(13)
P2 Ni P1 C111 -136.98(15)
Br1 Ni P1 C111 46.85(15)
P2 Ni P1 C1 -13.65(14)
Br1 Ni P1 C1 170.18(13)
P1 Ni P2 C211 105.85(15)
Br2 Ni P2 C211 -76.08(15)
P1 Ni P2 C221 -128.35(17)
Br2 Ni P2 C221 49.71(17)
P1 Ni P2 C2 -11.28(15)
Br2 Ni P2 C2 166.79(14)
C121 P1 C1 C2 -76.2(3)
C111 P1 C1 C2 174.3(3)
Ni P1 C1 C2 41.0(3)
P1 C1 C2 P2 -49.3(3)
C211 P2 C2 C1 -84.1(3)
C221 P2 C2 C1 162.5(3)
Ni P2 C2 C1 39.1(3)
C121 P1 C111 C112 -133.7(4)
C1 P1 C111 C112 -24.9(4)
Ni P1 C111 C112 99.8(4)
C121 P1 C111 C116 46.8(4)
C1 P1 C111 C116 155.6(3)
Ni P1 C111 C116 -79.7(3)
C116 C111 C112 C113 -1.1(7)
P1 C111 C112 C113 179.5(4)
C111 C112 C113 C114 1.1(8)
C112 C113 C114 C115 -1.0(8)
C113 C114 C115 C116 .9(7)
C114 C115 C116 C111 -.9(7)
C112 C111 C116 C115 .9(6)
P1 C111 C116 C115 -179.6(3)
C111 P1 C121 C126 -130.5(3)
C1 P1 C121 C126 119.3(3)
Ni P1 C121 C126 3.4(3)
C111 P1 C121 C122 50.3(4)
C1 P1 C121 C122 -59.9(4)
Ni P1 C121 C122 -175.8(3)
C126 C121 C122 C123 .6(6)
P1 C121 C122 C123 179.9(3)
C121 C122 C123 C124 .0(7)
C122 C123 C124 C125 -1.0(7)
C123 C124 C125 C126 1.3(6)
C122 C121 C126 C125 -.4(6)
P1 C121 C126 C125 -179.6(3)
C124 C125 C126 C121 -.6(6)
C221 P2 C211 C216 -116.6(4)
C2 P2 C211 C216 132.2(4)
Ni P2 C211 C216 12.8(4)
C221 P2 C211 C212 63.1(4)
C2 P2 C211 C212 -48.1(4)
Ni P2 C211 C212 -167.5(3)
C216 C211 C212 C213 .9(7)
P2 C211 C212 C213 -178.8(4)
C211 C212 C213 C214 -.8(8)
C212 C213 C214 C215 .2(8)
C213 C214 C215 C216 .3(8)
C212 C211 C216 C215 -.4(7)
P2 C211 C216 C215 179.3(4)
C214 C215 C216 C211 -.2(7)
C211 P2 C221 C222 -173.9(4)
C2 P2 C221 C222 -62.7(4)
Ni P2 C221 C222 56.7(4)
C211 P2 C221 C226 10.6(5)
C2 P2 C221 C226 121.8(4)
Ni P2 C221 C226 -118.7(4)
C226 C221 C222 C223 1.9(7)
P2 C221 C222 C223 -173.7(4)
C221 C222 C223 C224 .1(8)
C222 C223 C224 C225 -2.6(8)
C223 C224 C225 C226 3.3(8)
C224 C225 C226 C221 -1.4(8)
C222 C221 C226 C225 -1.2(7)
P2 C221 C226 C225 174.2(4)
C15 O11 C12 C13 -36.8(7)
O11 C12 C13 C14 30.7(7)
C12 C13 C14 C15 -13.6(7)
C12 O11 C15 C14 27.8(7)
C13 C14 C15 O11 -7.9(8)
